data_7115786
loop_
_publ_author_name
'Thomas B. Faust'
'Pavel M. Usov'
'Deanna M. D'Alessandro'
'Cameron J. Kepert'

_publ_section_title
;
 Highly unusual interpenetration isomers of electroactive nickel
 bis(dithiolene) coordination frameworks
;
_journal_name_full Chem.Commun.
_journal_page_first 12772
_journal_paper_doi 10.1039/C4cc05438E
_journal_volume 50
_journal_year 2014
_chemical_formula_moiety 'C28 H20 N4 Ni2 O2 S8 Zn'
_chemical_formula_sum 'C28 H20 N4 Ni2 O2 S8 Zn'
_chemical_formula_weight 883.75
_chemical_melting_point ?
_chemical_name_common '[Zn(Ni(pedt)2)2(O)2]'
_chemical_name_systematic
;
 ?
;
_space_group_crystal_system trigonal
_space_group_IT_number 159
_space_group_name_Hall 'P 3 -2c'
_space_group_name_H-M_alt 'P 3 1 c'
_symmetry_space_group_name_Hall 'P 3 -2c'
_symmetry_space_group_name_H-M 'P 3 1 c'
_atom_sites_solution_hydrogens geom
_audit_creation_method SHELXL-2014
_cell_angle_alpha 90
_cell_angle_beta 90
_cell_angle_gamma 120
_cell_formula_units_Z 6
_cell_length_a 27.525(4)
_cell_length_b 27.525(4)
_cell_length_c 24.215(5)
_cell_measurement_temperature 100(2)
_cell_volume 15888(5)
_computing_cell_refinement 'XDS (Kabsch, 1993)'
_computing_data_collection 'BluIce (McPhillips, 2002)'
_computing_data_reduction 'XDS (Kabsch, 1993)'
_computing_structure_refinement 'SHELXL-2014 (Sheldrick, 2014)'
_computing_structure_solution 'SHELXS-97 (Sheldrick, 1990)'
_diffrn_ambient_temperature 100(2)
_diffrn_measured_fraction_theta_full 0.996
_diffrn_measured_fraction_theta_max 0.996
_diffrn_measurement_device_type 'ADSC Quantum 315r'
_diffrn_measurement_method 'Phi Scan'
_diffrn_radiation_monochromator 'Silicon Double Crystal'
_diffrn_radiation_type Synchrotron
_diffrn_radiation_wavelength 0.71085
_diffrn_reflns_av_R_equivalents 0.1082
_diffrn_reflns_av_unetI/netI 0.0475
_diffrn_reflns_Laue_measured_fraction_full 0.996
_diffrn_reflns_Laue_measured_fraction_max 0.996
_diffrn_reflns_limit_h_max 34
_diffrn_reflns_limit_h_min -34
_diffrn_reflns_limit_k_max 34
_diffrn_reflns_limit_k_min -34
_diffrn_reflns_limit_l_max 30
_diffrn_reflns_limit_l_min -30
_diffrn_reflns_number 230737
_diffrn_reflns_point_group_measured_fraction_full 0.996
_diffrn_reflns_point_group_measured_fraction_max 0.996
_diffrn_reflns_theta_full 25.246
_diffrn_reflns_theta_max 26.376
_diffrn_reflns_theta_min 3.473
_diffrn_source 'MX2 Beamline Australian Synchrotron'
_exptl_absorpt_coefficient_mu 0.745
_exptl_absorpt_correction_T_max 0.7460
_exptl_absorpt_correction_T_min 0.5590
_exptl_absorpt_correction_type multi-scan
_exptl_absorpt_process_details
;
SADABS-2012/1 (Bruker, 2012)
;
_exptl_crystal_colour 'dark purple'
_exptl_crystal_density_diffrn 0.554
_exptl_crystal_density_meas ?
_exptl_crystal_density_method 'not measured'
_exptl_crystal_description rod
_exptl_crystal_F_000 2676
_exptl_crystal_recrystallization_method 'Direct from synthesis'
_exptl_crystal_size_max 0.100
_exptl_crystal_size_mid 0.025
_exptl_crystal_size_min 0.025
_refine_diff_density_max 1.379
_refine_diff_density_min -0.434
_refine_diff_density_rms 0.102
_refine_ls_abs_structure_details
;
 Flack x determined using 4698 quotients [(I+)-(I-)]/[(I+)+(I-)]
 (Parsons, Flack and Wagner, Acta Cryst. B69 (2013) 249-259).
;
_refine_ls_abs_structure_Flack 0.117(6)
_refine_ls_extinction_method none
_refine_ls_goodness_of_fit_ref 2.695
_refine_ls_hydrogen_treatment constr
_refine_ls_matrix_type full
_refine_ls_number_parameters 406
_refine_ls_number_reflns 21594
_refine_ls_number_restraints 585
_refine_ls_restrained_S_all 2.774
_refine_ls_R_factor_all 0.1734
_refine_ls_R_factor_gt 0.1182
_refine_ls_shift/su_max 0.000
_refine_ls_shift/su_mean 0.000
_refine_ls_structure_factor_coef Fsqd
_refine_ls_weighting_details 'w=1/[\s^2^(Fo^2^)+(0.0496P)^2^] where P=(Fo^2^+2Fc^2^)/3'
_refine_ls_weighting_scheme calc
_refine_ls_wR_factor_gt 0.2825
_refine_ls_wR_factor_ref 0.2922
_reflns_Friedel_coverage 0.997
_reflns_Friedel_fraction_full 0.996
_reflns_Friedel_fraction_max 0.996
_reflns_number_gt 11612
_reflns_number_total 21594
_reflns_threshold_expression 'I > 2\s(I)'
_cod_data_source_file c4cc05438e2.cif
_cod_data_source_block 2
_cod_depositor_comments
;
The following automatic conversions were performed:

'_chemical_melting_point' value 'not measured' was changed to '?' -
the value is undefined or not given.

Automatic conversion script
Id: cif_fix_values 2827 2014-09-09 07:05:25Z andrius 

The following automatic conversions were performed:

'_exptl_crystal_density_meas' value 'not measured' was changed to '?'
- the value is perceived as not measured.

Automatic conversion script
Id: cif_fix_values 3008 2015-01-20 13:52:24Z robertas 
;
_cod_original_cell_volume 15889(5)
_cod_database_code 7115786
_shelx_space_group_comment
;
The symmetry employed for this shelxl refinement is uniquely defined
by the following loop, which should always be used as a source of
symmetry information in preference to the above space-group names.
They are only intended as comments.
;
_shelx_estimated_absorpt_t_min 0.929
_shelx_estimated_absorpt_t_max 0.982

loop_
_space_group_symop_operation_xyz
'x, y, z'
'-y, x-y, z'
'-x+y, -x, z'
'y, x, z+1/2'
'x-y, -y, z+1/2'
'-x, -x+y, z+1/2'

loop_
_atom_site_label
_atom_site_type_symbol
_atom_site_fract_x
_atom_site_fract_y
_atom_site_fract_z
_atom_site_U_iso_or_equiv
_atom_site_adp_type
_atom_site_occupancy
_atom_site_site_symmetry_order
_atom_site_calc_flag
_atom_site_refinement_flags_posn
_atom_site_refinement_flags_adp
Zn1 Zn 0.55943(10) 0.07315(7) 0.21311(7) 0.1329(7) Uani 1 1 d . .
Ni1 Ni 0.49676(8) 0.29730(8) 0.45614(7) 0.1108(6) Uani 1 1 d . .
Ni2 Ni 0.53483(12) -0.17943(10) 0.48189(9) 0.1500(9) Uani 1 1 d . .
O1 O 0.6519(5) 0.1291(4) 0.2100(5) 0.156(4) Uani 1 1 d . U
O2 O 0.4708(6) 0.0187(4) 0.2181(4) 0.149(4) Uani 1 1 d . U
N1 N 0.5523(5) 0.1204(4) 0.2780(4) 0.115(3) Uani 1 1 d D U
C1 C 0.5878(6) 0.1431(5) 0.3182(5) 0.103(4) Uani 1 1 d D U
H1 H 0.6175 0.1361 0.3200 0.124 Uiso 1 1 calc R U
C2 C 0.5849(6) 0.1755(5) 0.3568(5) 0.103(3) Uani 1 1 d D U
H2 H 0.6124 0.1906 0.3839 0.123 Uiso 1 1 calc R U
C3 C 0.5407(6) 0.1877(5) 0.3575(5) 0.109(4) Uani 1 1 d D U
C4 C 0.5013(6) 0.1631(5) 0.3155(5) 0.106(4) Uani 1 1 d D U
H4 H 0.4711 0.1692 0.3133 0.128 Uiso 1 1 calc R U
C5 C 0.5076(6) 0.1292(6) 0.2770(5) 0.121(4) Uani 1 1 d D U
H5 H 0.4806 0.1120 0.2496 0.146 Uiso 1 1 calc R U
C6 C 0.5359(5) 0.2233(5) 0.3976(6) 0.104(3) Uani 1 1 d . U
C7 C 0.5669(6) 0.2421(6) 0.4471(5) 0.108(4) Uani 1 1 d . U
H7 H 0.5930 0.2309 0.4547 0.130 Uiso 1 1 calc R U
S1 S 0.48885(17) 0.24775(17) 0.38580(14) 0.1169(11) Uani 1 1 d . U
S2 S 0.55962(17) 0.28287(16) 0.49264(14) 0.1165(11) Uani 1 1 d . U
N2 N 0.4408(6) 0.4625(5) 0.6499(4) 0.135(4) Uani 1 1 d D U
C8 C 0.4168(8) 0.4588(7) 0.5994(5) 0.139(5) Uani 1 1 d D U
H8 H 0.3960 0.4767 0.5943 0.166 Uiso 1 1 calc R U
C9 C 0.4219(7) 0.4313(7) 0.5584(5) 0.133(5) Uani 1 1 d D U
H9 H 0.4063 0.4321 0.5246 0.160 Uiso 1 1 calc R U
C10 C 0.4504(7) 0.3996(7) 0.5627(5) 0.132(5) Uani 1 1 d D U
C11 C 0.4701(8) 0.3997(6) 0.6165(5) 0.138(5) Uani 1 1 d D U
H11 H 0.4870 0.3785 0.6245 0.166 Uiso 1 1 calc R U
C12 C 0.4640(8) 0.4312(7) 0.6568(5) 0.145(5) Uani 1 1 d D U
H12 H 0.4774 0.4305 0.6919 0.174 Uiso 1 1 calc R U
C13 C 0.4563(8) 0.3696(7) 0.5186(6) 0.132(5) Uani 1 1 d . U
C14 C 0.4311(7) 0.3587(7) 0.4684(5) 0.133(5) Uani 1 1 d . U
H14 H 0.4087 0.3742 0.4603 0.159 Uiso 1 1 calc R U
S3 S 0.5028(2) 0.34294(18) 0.52952(15) 0.1307(14) Uani 1 1 d . U
S4 S 0.43798(19) 0.31823(18) 0.41941(14) 0.1260(12) Uani 1 1 d . U
N3 N 0.5704(6) 0.0235(4) 0.2737(4) 0.127(4) Uani 1 1 d D U
C15 C 0.6084(8) 0.0082(7) 0.2696(6) 0.160(6) Uani 1 1 d D U
H15 H 0.6319 0.0198 0.2389 0.192 Uiso 1 1 calc R U
C16 C 0.6150(8) -0.0240(7) 0.3086(6) 0.157(6) Uani 1 1 d D U
H16 H 0.6460 -0.0290 0.3075 0.188 Uiso 1 1 calc R U
C17 C 0.5749(8) -0.0491(6) 0.3497(6) 0.151(5) Uani 1 1 d D U
C18 C 0.5379(7) -0.0290(6) 0.3566(5) 0.129(5) Uani 1 1 d D U
H18 H 0.5134 -0.0406 0.3864 0.155 Uiso 1 1 calc R U
C19 C 0.5379(7) 0.0086(6) 0.3184(6) 0.133(5) Uani 1 1 d D U
H19 H 0.5147 0.0237 0.3241 0.160 Uiso 1 1 calc R U
C20 C 0.5765(9) -0.0908(7) 0.3901(6) 0.149(6) Uani 1 1 d . U
C21 C 0.5997(13) -0.1238(10) 0.3826(10) 0.227(10) Uani 1 1 d . U
H21 H 0.6176 -0.1198 0.3489 0.273 Uiso 1 1 calc R U
S5 S 0.5277(3) -0.11453(18) 0.44179(16) 0.1492(16) Uani 1 1 d . U
S6 S 0.6003(4) -0.1683(4) 0.4238(4) 0.256(4) Uani 1 1 d . U
N4 N 0.4510(6) -0.4241(5) 0.6565(4) 0.131(4) Uani 1 1 d D U
C22 C 0.4176(7) -0.3997(6) 0.6627(5) 0.128(5) Uani 1 1 d D U
H22 H 0.3886 -0.4150 0.6884 0.154 Uiso 1 1 calc R U
C23 C 0.4254(7) -0.3546(6) 0.6330(5) 0.122(4) Uani 1 1 d D U
H23 H 0.4010 -0.3407 0.6378 0.147 Uiso 1 1 calc R U
C24 C 0.4711(8) -0.3278(6) 0.5943(6) 0.138(5) Uani 1 1 d D U
C25 C 0.5040(7) -0.3542(6) 0.5868(5) 0.132(5) Uani 1 1 d D U
H25 H 0.5333 -0.3406 0.5615 0.159 Uiso 1 1 calc R U
C26 C 0.4903(7) -0.4015(6) 0.6193(6) 0.136(5) Uani 1 1 d D U
H26 H 0.5116 -0.4187 0.6137 0.164 Uiso 1 1 calc R U
C27 C 0.4830(8) -0.2778(7) 0.5636(6) 0.137(5) Uani 1 1 d . U
C28 C 0.4545(10) -0.2503(7) 0.5694(8) 0.165(7) Uani 1 1 d . U
H28 H 0.4237 -0.2654 0.5930 0.197 Uiso 1 1 calc R U
S7 S 0.5372(3) -0.2510(2) 0.5159(2) 0.177(2) Uani 1 1 d . U
S8 S 0.4708(3) -0.1901(2) 0.5366(2) 0.172(2) Uani 1 1 d . U

loop_
_atom_site_aniso_label
_atom_site_aniso_U_11
_atom_site_aniso_U_22
_atom_site_aniso_U_33
_atom_site_aniso_U_23
_atom_site_aniso_U_13
_atom_site_aniso_U_12
Zn1 0.227(2) 0.1036(11) 0.0931(10) -0.0114(8) -0.0004(11) 0.1015(13)
Ni1 0.1496(15) 0.1221(12) 0.0842(9) -0.0239(8) 0.0016(9) 0.0856(11)
Ni2 0.224(2) 0.1323(16) 0.1169(13) 0.0339(12) 0.0032(15) 0.1068(17)
O1 0.229(11) 0.139(8) 0.151(8) -0.025(6) -0.062(8) 0.130(8)
O2 0.220(10) 0.119(7) 0.124(7) -0.035(6) -0.022(7) 0.097(7)
N1 0.173(10) 0.095(7) 0.096(7) -0.032(5) 0.000(7) 0.083(7)
C1 0.160(11) 0.103(8) 0.075(7) -0.009(6) -0.017(7) 0.087(8)
C2 0.148(10) 0.094(8) 0.079(7) -0.006(6) -0.001(7) 0.071(8)
C3 0.149(10) 0.091(8) 0.083(7) -0.023(6) 0.021(7) 0.056(8)
C4 0.126(9) 0.106(9) 0.098(8) -0.025(7) -0.007(7) 0.066(8)
C5 0.161(12) 0.113(10) 0.108(9) -0.018(7) -0.004(8) 0.082(9)
C6 0.107(9) 0.104(8) 0.111(9) 0.007(7) 0.007(7) 0.059(7)
C7 0.113(9) 0.120(10) 0.094(8) 0.005(7) 0.009(7) 0.061(8)
S1 0.148(3) 0.131(3) 0.092(2) -0.0327(19) -0.0065(19) 0.085(2)
S2 0.144(3) 0.130(3) 0.0906(19) -0.0336(19) -0.0075(19) 0.080(2)
N2 0.232(13) 0.150(9) 0.089(7) 0.007(6) -0.008(8) 0.144(10)
C8 0.226(15) 0.170(13) 0.102(9) -0.014(9) -0.011(10) 0.160(12)
C9 0.215(15) 0.153(11) 0.089(8) -0.013(8) -0.025(9) 0.134(11)
C10 0.218(14) 0.161(11) 0.090(8) -0.010(8) -0.003(9) 0.149(11)
C11 0.246(16) 0.139(11) 0.087(8) -0.005(8) -0.016(9) 0.139(12)
C12 0.257(17) 0.159(12) 0.086(8) 0.001(8) -0.012(10) 0.156(13)
C13 0.215(15) 0.149(11) 0.101(9) -0.016(8) -0.021(9) 0.143(11)
C14 0.181(14) 0.164(13) 0.086(8) 0.014(8) 0.001(8) 0.111(11)
S3 0.199(4) 0.146(3) 0.098(2) -0.040(2) -0.021(2) 0.124(3)
S4 0.167(3) 0.152(3) 0.092(2) -0.025(2) -0.004(2) 0.105(3)
N3 0.224(13) 0.092(7) 0.087(7) -0.013(5) 0.007(7) 0.096(8)
C15 0.294(19) 0.124(11) 0.114(10) 0.016(8) 0.055(12) 0.145(13)
C16 0.249(17) 0.131(11) 0.136(11) 0.044(9) 0.057(11) 0.129(12)
C17 0.225(16) 0.106(10) 0.128(11) 0.013(8) 0.025(11) 0.088(11)
C18 0.200(14) 0.107(9) 0.102(9) -0.001(7) 0.004(9) 0.094(10)
C19 0.202(14) 0.105(10) 0.106(9) 0.004(8) 0.037(10) 0.087(10)
C20 0.217(16) 0.135(12) 0.119(11) 0.029(9) 0.027(11) 0.105(12)
C21 0.33(3) 0.22(2) 0.199(19) 0.087(16) 0.115(19) 0.182(19)
S5 0.249(5) 0.118(3) 0.107(2) 0.019(2) 0.015(3) 0.112(3)
S6 0.301(7) 0.267(7) 0.275(7) 0.133(6) 0.070(6) 0.199(6)
N4 0.210(12) 0.144(9) 0.084(7) -0.008(6) 0.019(7) 0.124(9)
C22 0.201(14) 0.126(10) 0.094(8) -0.023(7) -0.029(8) 0.110(10)
C23 0.169(12) 0.136(11) 0.102(9) -0.003(8) 0.002(8) 0.106(10)
C24 0.237(16) 0.117(10) 0.093(8) -0.002(7) -0.006(9) 0.113(11)
C25 0.203(14) 0.128(11) 0.094(8) -0.002(7) 0.017(9) 0.104(11)
C26 0.208(15) 0.149(12) 0.098(9) -0.005(8) 0.011(10) 0.123(12)
C27 0.210(15) 0.122(10) 0.098(9) -0.022(7) 0.002(9) 0.098(10)
C28 0.245(19) 0.128(12) 0.152(13) 0.000(11) -0.018(14) 0.118(13)
S7 0.239(5) 0.173(4) 0.166(4) 0.076(3) 0.031(4) 0.137(4)
S8 0.264(5) 0.143(3) 0.152(4) 0.035(3) 0.037(4) 0.135(4)

loop_
_atom_type_symbol
_atom_type_description
_atom_type_scat_dispersion_real
_atom_type_scat_dispersion_imag
_atom_type_scat_source
C C 0.0033 0.0016 'International Tables Vol C Tables 4.2.6.8 and 6.1.1.4'
H H 0.0000 0.0000 'International Tables Vol C Tables 4.2.6.8 and 6.1.1.4'
N N 0.0061 0.0033 'International Tables Vol C Tables 4.2.6.8 and 6.1.1.4'
O O 0.0106 0.0060 'International Tables Vol C Tables 4.2.6.8 and 6.1.1.4'
S S 0.1246 0.1234 'International Tables Vol C Tables 4.2.6.8 and 6.1.1.4'
Ni Ni 0.3393 1.1124 'International Tables Vol C Tables 4.2.6.8 and 6.1.1.4'
Zn Zn 0.2839 1.4301 'International Tables Vol C Tables 4.2.6.8 and 6.1.1.4'

loop_
_geom_angle_atom_site_label_1
_geom_angle_atom_site_label_2
_geom_angle_atom_site_label_3
_geom_angle
_geom_angle_site_symmetry_1
_geom_angle_site_symmetry_3
N2 Zn1 N4 91.5(4) 6_654 6_664
N2 Zn1 N1 175.2(5) 6_654 .
N4 Zn1 N1 88.9(4) 6_664 .
N2 Zn1 N3 91.4(4) 6_654 .
N4 Zn1 N3 177.1(4) 6_664 .
N1 Zn1 N3 88.3(4) . .
N2 Zn1 O2 87.2(5) 6_654 .
N4 Zn1 O2 91.0(5) 6_664 .
N1 Zn1 O2 88.0(4) . .
N3 Zn1 O2 89.4(5) . .
N2 Zn1 O1 93.4(5) 6_654 .
N4 Zn1 O1 90.3(5) 6_664 .
N1 Zn1 O1 91.4(5) . .
N3 Zn1 O1 89.3(5) . .
O2 Zn1 O1 178.6(4) . .
S1 Ni1 S3 176.8(2) . .
S1 Ni1 S2 92.55(15) . .
S3 Ni1 S2 86.21(15) . .
S1 Ni1 S4 89.50(15) . .
S3 Ni1 S4 91.92(15) . .
S2 Ni1 S4 175.8(2) . .
S8 Ni2 S5 88.9(2) . .
S8 Ni2 S7 92.2(2) . .
S5 Ni2 S7 174.2(3) . .
S8 Ni2 S6 178.8(3) . .
S5 Ni2 S6 90.3(2) . .
S7 Ni2 S6 88.5(2) . .
C1 N1 C5 117.2(10) . .
C1 N1 Zn1 125.1(9) . .
C5 N1 Zn1 117.6(8) . .
N1 C1 C2 124.8(12) . .
C1 C2 C3 121.3(11) . .
C4 C3 C2 115.4(10) . .
C4 C3 C6 120.9(12) . .
C2 C3 C6 123.8(11) . .
C3 C4 C5 119.3(11) . .
N1 C5 C4 122.0(12) . .
C7 C6 C3 125.6(12) . .
C7 C6 S1 115.0(10) . .
C3 C6 S1 119.4(10) . .
C6 C7 S2 124.0(11) . .
C6 S1 Ni1 104.9(5) . .
C7 S2 Ni1 103.5(5) . .
C12 N2 C8 116.1(11) . .
C12 N2 Zn1 121.0(9) . 6_665
C8 N2 Zn1 122.9(8) . 6_665
C9 C8 N2 122.6(12) . .
C8 C9 C10 123.3(11) . .
C13 C10 C11 122.8(11) . .
C13 C10 C9 124.1(11) . .
C11 C10 C9 113.1(10) . .
C12 C11 C10 119.3(11) . .
N2 C12 C11 125.1(12) . .
C14 C13 C10 127.8(13) . .
C14 C13 S3 115.7(11) . .
C10 C13 S3 116.6(10) . .
C13 C14 S4 123.9(12) . .
C13 S3 Ni1 105.0(5) . .
C14 S4 Ni1 103.4(5) . .
C15 N3 C19 118.9(12) . .
C15 N3 Zn1 123.1(10) . .
C19 N3 Zn1 118.0(10) . .
N3 C15 C16 122.9(14) . .
C15 C16 C17 119.1(15) . .
C16 C17 C18 116.5(13) . .
C16 C17 C20 121.3(15) . .
C18 C17 C20 121.6(14) . .
C19 C18 C17 119.3(14) . .
N3 C19 C18 121.4(13) . .
C21 C20 C17 128.1(16) . .
C21 C20 S5 112.6(14) . .
C17 C20 S5 116.4(14) . .
C20 C21 S6 128.4(18) . .
C20 S5 Ni2 105.7(6) . .
C21 S6 Ni2 100.8(10) . .
C26 N4 C22 115.8(12) . .
C26 N4 Zn1 125.6(10) . 6_655
C22 N4 Zn1 118.1(9) . 6_655
C23 C22 N4 123.0(14) . .
C22 C23 C24 120.8(13) . .
C25 C24 C23 115.8(12) . .
C25 C24 C27 121.2(15) . .
C23 C24 C27 123.0(14) . .
C26 C25 C24 117.2(13) . .
N4 C26 C25 127.2(13) . .
C28 C27 C24 124.4(17) . .
C28 C27 S7 116.8(15) . .
C24 C27 S7 118.8(13) . .
C27 C28 S8 124.3(18) . .
C27 S7 Ni2 103.2(6) . .
C28 S8 Ni2 103.1(8) . .

loop_
_geom_bond_atom_site_label_1
_geom_bond_atom_site_label_2
_geom_bond_distance
_geom_bond_site_symmetry_2
Zn1 N2 2.083(11) 6_654
Zn1 N4 2.097(12) 6_664
Zn1 N1 2.111(9) .
Zn1 N3 2.126(11) .
Zn1 O2 2.135(13) .
Zn1 O1 2.221(13) .
Ni1 S1 2.124(3) .
Ni1 S3 2.134(3) .
Ni1 S2 2.149(4) .
Ni1 S4 2.162(4) .
Ni2 S8 2.106(6) .
Ni2 S5 2.127(4) .
Ni2 S7 2.167(4) .
Ni2 S6 2.184(9) .
N1 C1 1.296(13) .
N1 C5 1.367(14) .
C1 C2 1.321(13) .
C2 C3 1.414(15) .
C3 C4 1.390(14) .
C3 C6 1.430(16) .
C4 C5 1.391(14) .
C6 C7 1.413(17) .
C6 S1 1.756(14) .
C7 S2 1.655(13) .
N2 C12 1.316(14) .
N2 C8 1.367(14) .
N2 Zn1 2.083(11) 6_665
C8 C9 1.298(14) .
C9 C10 1.438(15) .
C10 C13 1.407(17) .
C10 C11 1.412(14) .
C11 C12 1.373(15) .
C13 C14 1.357(19) .
C13 S3 1.785(14) .
C14 S4 1.702(15) .
N3 C15 1.312(16) .
N3 C19 1.332(14) .
C15 C16 1.367(16) .
C16 C17 1.387(17) .
C17 C18 1.392(17) .
C17 C20 1.52(2) .
C18 C19 1.387(15) .
C20 C21 1.36(3) .
C20 S5 1.710(18) .
C21 S6 1.59(2) .
N4 C26 1.303(15) .
N4 C22 1.392(14) .
N4 Zn1 2.097(12) 6_655
C22 C23 1.355(15) .
C23 C24 1.442(17) .
C24 C25 1.430(16) .
C24 C27 1.45(2) .
C25 C26 1.402(16) .
C27 C28 1.34(2) .
C27 S7 1.734(18) .
C28 S8 1.683(17) .

loop_
_geom_torsion_atom_site_label_1
_geom_torsion_atom_site_label_2
_geom_torsion_atom_site_label_3
_geom_torsion_atom_site_label_4
_geom_torsion
_geom_torsion_site_symmetry_1
C5 N1 C1 C2 -3(2) .
Zn1 N1 C1 C2 175.6(10) .
N1 C1 C2 C3 1(2) .
C1 C2 C3 C4 0.4(18) .
C1 C2 C3 C6 -178.8(12) .
C2 C3 C4 C5 0.2(19) .
C6 C3 C4 C5 179.3(12) .
C1 N1 C5 C4 3(2) .
Zn1 N1 C5 C4 -175.3(10) .
C3 C4 C5 N1 -2(2) .
C4 C3 C6 C7 167.8(13) .
C2 C3 C6 C7 -13(2) .
C4 C3 C6 S1 -13.1(17) .
C2 C3 C6 S1 165.9(10) .
C3 C6 C7 S2 -179.5(10) .
S1 C6 C7 S2 1.5(15) .
C7 C6 S1 Ni1 -1.3(11) .
C3 C6 S1 Ni1 179.5(9) .
C6 C7 S2 Ni1 -0.8(12) .
C12 N2 C8 C9 -8(3) .
Zn1 N2 C8 C9 173.0(14) 6_665
N2 C8 C9 C10 4(3) .
C8 C9 C10 C13 -180.0(19) .
C8 C9 C10 C11 3(3) .
C13 C10 C11 C12 178.3(18) .
C9 C10 C11 C12 -4(3) .
C8 N2 C12 C11 6(3) .
Zn1 N2 C12 C11 -174.6(15) 6_665
C10 C11 C12 N2 0(3) .
C11 C10 C13 C14 167.8(18) .
C9 C10 C13 C14 -10(3) .
C11 C10 C13 S3 -13(2) .
C9 C10 C13 S3 170.0(15) .
C10 C13 C14 S4 -175.9(15) .
S3 C13 C14 S4 5(2) .
C14 C13 S3 Ni1 -3.3(15) .
C10 C13 S3 Ni1 177.2(13) .
C13 C14 S4 Ni1 -3.3(16) .
C19 N3 C15 C16 2(2) .
Zn1 N3 C15 C16 -179.6(13) .
N3 C15 C16 C17 10(3) .
C15 C16 C17 C18 -15(3) .
C15 C16 C17 C20 172.8(16) .
C16 C17 C18 C19 9(2) .
C20 C17 C18 C19 -179.6(15) .
C15 N3 C19 C18 -9(2) .
Zn1 N3 C19 C18 172.4(12) .
C17 C18 C19 N3 4(2) .
C16 C17 C20 C21 -26(3) .
C18 C17 C20 C21 163(2) .
C16 C17 C20 S5 175.3(14) .
C18 C17 C20 S5 4(2) .
C17 C20 C21 S6 -178(2) .
S5 C20 C21 S6 -18(4) .
C21 C20 S5 Ni2 10(2) .
C17 C20 S5 Ni2 172.0(12) .
C20 C21 S6 Ni2 16(3) .
C26 N4 C22 C23 -1(2) .
Zn1 N4 C22 C23 171.6(11) 6_655
N4 C22 C23 C24 -2(2) .
C22 C23 C24 C25 4(2) .
C22 C23 C24 C27 -176.7(14) .
C23 C24 C25 C26 -3(2) .
C27 C24 C25 C26 178.3(15) .
C22 N4 C26 C25 3(2) .
Zn1 N4 C26 C25 -169.1(12) 6_655
C24 C25 C26 N4 -1(2) .
C25 C24 C27 C28 -178.7(17) .
C23 C24 C27 C28 2(3) .
C25 C24 C27 S7 2(2) .
C23 C24 C27 S7 -177.3(12) .
C24 C27 C28 S8 176.2(14) .
S7 C27 C28 S8 -4(2) .
C28 C27 S7 Ni2 -1.1(15) .
C24 C27 S7 Ni2 178.6(11) .
C27 C28 S8 Ni2 7.0(18) .
